data_7707290
loop_
_publ_author_name
'Yang, Zhen-Li'
'Wu, Yue-Mei'
'He, Piao'
'Cao, Wen-Li'
'Manzoor, Saira'
'Zhang, Jian-Guo'

_publ_section_title
;
 Synthesis and characterization of promising insensitive energetic salts
 based on 3-amino-5-hydrazinopyrazole.
;
_journal_issue 21
_journal_name_full 'Dalton transactions (Cambridge, England : 2003)'
_journal_page_first 7456
_journal_page_last 7463
_journal_paper_doi 10.1039/d1dt00527h
_journal_volume 50
_journal_year 2021
_chemical_formula_moiety '2(C6 H2 N3 O7), H2 O, C3 H9 N5'
_chemical_formula_sum 'C15 H15 N11 O15'
_chemical_formula_weight 589.38
_space_group_crystal_system triclinic
_space_group_IT_number 2
_space_group_name_Hall '-P 1'
_space_group_name_H-M_alt 'P -1'
_atom_sites_solution_hydrogens mixed
_atom_sites_solution_primary direct
_audit_creation_date 2018-11-13
_audit_creation_method
;
Olex2 1.2
(compiled 2018.05.29 svn.r3508 for OlexSys, GUI svn.r5506)
;
_audit_update_record
;
2020-05-24 deposited with the CCDC.	2021-04-28 downloaded from the CCDC.
;
_cell_angle_alpha 73.00(3)
_cell_angle_beta 83.11(3)
_cell_angle_gamma 76.27(3)
_cell_formula_units_Z 2
_cell_length_a 7.8469(16)
_cell_length_b 12.050(2)
_cell_length_c 12.748(3)
_cell_measurement_reflns_used 3335
_cell_measurement_temperature 298(2)
_cell_measurement_theta_max 27.4855
_cell_measurement_theta_min 2.6761
_cell_volume 1118.1(5)
_computing_molecular_graphics 'Olex2 (Dolomanov et al., 2009)'
_computing_publication_material 'Olex2 (Dolomanov et al., 2009)'
_computing_structure_refinement 'ShelXL (Sheldrick, 2015)'
_computing_structure_solution 'ShelXS (Sheldrick, 2008)'
_diffrn_ambient_temperature 298(2)
_diffrn_measured_fraction_theta_full 0.998
_diffrn_measured_fraction_theta_max 0.995
_diffrn_measurement_device_type 'multiwire proportional'
_diffrn_measurement_method 'phi and omega scans'
_diffrn_radiation_monochromator graphite
_diffrn_radiation_type MoK\a
_diffrn_radiation_wavelength 0.71073
_diffrn_reflns_av_R_equivalents 0.0285
_diffrn_reflns_av_unetI/netI 0.0265
_diffrn_reflns_Laue_measured_fraction_full 0.998
_diffrn_reflns_Laue_measured_fraction_max 0.995
_diffrn_reflns_limit_h_max 10
_diffrn_reflns_limit_h_min -10
_diffrn_reflns_limit_k_max 15
_diffrn_reflns_limit_k_min -14
_diffrn_reflns_limit_l_max 16
_diffrn_reflns_limit_l_min -16
_diffrn_reflns_number 15502
_diffrn_reflns_point_group_measured_fraction_full 0.998
_diffrn_reflns_point_group_measured_fraction_max 0.995
_diffrn_reflns_theta_full 25.242
_diffrn_reflns_theta_max 27.494
_diffrn_reflns_theta_min 1.673
_exptl_absorpt_coefficient_mu 0.158
_exptl_absorpt_correction_T_max 1.0000
_exptl_absorpt_correction_T_min 0.9399
_exptl_absorpt_correction_type multi-scan
_exptl_absorpt_process_details 'CrystalClear (Rigaku Inc., 2008)'
_exptl_crystal_colour yellow
_exptl_crystal_density_diffrn 1.751
_exptl_crystal_description rod
_exptl_crystal_F_000 604
_exptl_crystal_size_max 0.13
_exptl_crystal_size_mid 0.12
_exptl_crystal_size_min 0.1
_refine_diff_density_max 0.461
_refine_diff_density_min -0.400
_refine_diff_density_rms 0.049
_refine_ls_extinction_method none
_refine_ls_goodness_of_fit_ref 1.117
_refine_ls_hydrogen_treatment constr
_refine_ls_matrix_type full
_refine_ls_number_parameters 370
_refine_ls_number_reflns 5127
_refine_ls_number_restraints 0
_refine_ls_restrained_S_all 1.117
_refine_ls_R_factor_all 0.0516
_refine_ls_R_factor_gt 0.0477
_refine_ls_shift/su_max 0.001
_refine_ls_shift/su_mean 0.000
_refine_ls_structure_factor_coef Fsqd
_refine_ls_weighting_details 'w=1/[\s^2^(Fo^2^)+(0.0446P)^2^+0.6283P] where P=(Fo^2^+2Fc^2^)/3'
_refine_ls_weighting_scheme calc
_refine_ls_wR_factor_gt 0.1104
_refine_ls_wR_factor_ref 0.1131
_reflns_Friedel_coverage 0.000
_reflns_number_gt 4817
_reflns_number_total 5127
_reflns_threshold_expression 'I > 2\s(I)'
_cod_data_source_file d1dt00527h2.cif
_cod_data_source_block bwn18400
_cod_depositor_comments 'Adding full bibliography for 7707286--7707290.cif.'
_cod_database_code 7707290
_shelx_shelxl_version_number 2018/3
_shelx_space_group_comment
;
The symmetry employed for this shelxl refinement is uniquely defined
by the following loop, which should always be used as a source of
symmetry information in preference to the above space-group names.
They are only intended as comments.
;
_shelx_estimated_absorpt_t_max 0.984
_shelx_estimated_absorpt_t_min 0.980
_olex2_refinement_description
;
1. Fixed Uiso
 At 1.2 times of:
  All C(H) groups, All N(H) groups, All N(H,H) groups, All N(H,H,H) groups,
  All O(H,H) groups
2.a Riding coordinates:
 O15(H15A,H15B), N2(H2), N3(H3), N1(H1A,H1B,H1C), N4(H4), N5(H5A,H5B)
2.b Aromatic/amide H refined with riding coordinates:
 C7(H7), C13(H13), C5(H5), C15(H15), C2(H2A)
;
_olex2_submission_special_instructions 'No special instructions were received'

loop_
_space_group_symop_operation_xyz
'x, y, z'
'-x, -y, -z'

loop_
_atom_site_label
_atom_site_type_symbol
_atom_site_fract_x
_atom_site_fract_y
_atom_site_fract_z
_atom_site_U_iso_or_equiv
_atom_site_adp_type
_atom_site_occupancy
_atom_site_site_symmetry_order
_atom_site_calc_flag
_atom_site_refinement_flags_posn
_atom_site_refinement_flags_adp
_atom_site_refinement_flags_occupancy
_atom_site_disorder_assembly
_atom_site_disorder_group
O7 O 0.18651(15) 0.00024(10) 0.65403(9) 0.0239(3) Uani 1 1 d . . . . .
O10 O 0.06526(16) 0.35591(10) 0.37361(9) 0.0247(3) Uani 1 1 d . . . . .
O5 O 0.04055(17) -0.26496(12) 0.88761(11) 0.0327(3) Uani 1 1 d . . . . .
O3 O 0.2975(2) 0.04632(13) 1.11589(11) 0.0392(3) Uani 1 1 d . . . . .
O11 O 0.15508(18) 0.12047(12) 0.37660(12) 0.0382(3) Uani 1 1 d . . . . .
O6 O 0.20320(19) -0.23811(11) 0.73640(11) 0.0341(3) Uani 1 1 d . . . . .
O4 O 0.17340(19) -0.10463(13) 1.15945(10) 0.0370(3) Uani 1 1 d . . . . .
O1 O 0.28217(18) 0.20949(11) 0.61593(10) 0.0328(3) Uani 1 1 d . . . . .
O12 O 0.42749(16) 0.08838(12) 0.31969(11) 0.0324(3) Uani 1 1 d . . . . .
N8 N 0.13796(18) -0.21019(12) 0.81972(12) 0.0236(3) Uani 1 1 d . . . . .
C7 C 0.1860(2) -0.11442(14) 0.95116(13) 0.0216(3) Uani 1 1 d . . . . .
H7 H 0.153441 -0.178676 1.007278 0.026 Uiso 1 1 calc R . . . .
O9 O -0.1291(2) 0.56987(12) 0.28651(11) 0.0451(4) Uani 1 1 d . . . . .
C11 C 0.1290(2) 0.36664(14) 0.27648(13) 0.0194(3) Uani 1 1 d . . . . .
N9 N -0.0275(2) 0.57955(13) 0.20637(12) 0.0282(3) Uani 1 1 d . . . . .
C9 C 0.2142(2) -0.00995(14) 0.75205(13) 0.0196(3) Uani 1 1 d . . . . .
N10 N 0.28060(19) 0.15312(13) 0.31883(11) 0.0237(3) Uani 1 1 d . . . . .
O2 O 0.4590(2) 0.20859(13) 0.73330(12) 0.0408(4) Uani 1 1 d . . . . .
O13 O 0.5014(2) 0.32089(13) -0.06174(12) 0.0455(4) Uani 1 1 d . . . . .
N7 N 0.23811(19) -0.02750(13) 1.09131(12) 0.0267(3) Uani 1 1 d . . . . .
C13 C 0.3407(2) 0.28343(15) 0.14252(13) 0.0221(3) Uani 1 1 d . . . . .
H13 H 0.424897 0.218639 0.126612 0.026 Uiso 1 1 calc R . . . .
N11 N 0.3969(2) 0.40728(14) -0.04276(12) 0.0292(3) Uani 1 1 d . . . . .
C5 C 0.2910(2) 0.06874(14) 0.89642(13) 0.0218(3) Uani 1 1 d . . . . .
H5 H 0.334521 0.127031 0.915482 0.026 Uiso 1 1 calc R . . . .
N6 N 0.34359(19) 0.17055(12) 0.70739(12) 0.0252(3) Uani 1 1 d . . . . .
C4 C 0.2788(2) 0.07472(14) 0.78801(13) 0.0208(3) Uani 1 1 d . . . . .
O14 O 0.3675(2) 0.50568(13) -0.10983(11) 0.0412(4) Uani 1 1 d . . . . .
C14 C 0.3048(2) 0.39313(15) 0.06452(13) 0.0232(3) Uani 1 1 d . . . . .
C8 C 0.1820(2) -0.10875(14) 0.84255(13) 0.0200(3) Uani 1 1 d . . . . .
C6 C 0.2387(2) -0.02392(15) 0.97723(13) 0.0218(3) Uani 1 1 d . . . . .
C10 C 0.0983(2) 0.47530(14) 0.18897(13) 0.0217(3) Uani 1 1 d . . . . .
C15 C 0.1838(2) 0.48857(15) 0.08641(13) 0.0236(3) Uani 1 1 d . . . . .
H15 H 0.159702 0.562317 0.031599 0.028 Uiso 1 1 calc R . . . .
C12 C 0.2512(2) 0.27161(14) 0.24284(13) 0.0204(3) Uani 1 1 d . . . . .
O8 O -0.0271(3) 0.67482(14) 0.13947(14) 0.0722(7) Uani 1 1 d . . . . .
O15 O 0.33897(17) 0.86901(11) 0.51044(10) 0.0295(3) Uani 1 1 d . . . . .
H15A H 0.378729 0.921551 0.461294 0.035 Uiso 1 1 d R . . . .
H15B H 0.302239 0.900591 0.561844 0.035 Uiso 1 1 d R . . . .
N2 N 0.1134(2) 0.74889(13) 0.37134(11) 0.0266(3) Uani 1 1 d . . . . .
H2 H 0.151086 0.798819 0.316857 0.032 Uiso 1 1 d R . . . .
N3 N 0.19386(19) 0.55703(12) 0.49699(11) 0.0245(3) Uani 1 1 d . . . . .
H3 H 0.129858 0.562418 0.554761 0.029 Uiso 1 1 d R . . . .
N1 N 0.04872(19) 0.80796(12) 0.45529(11) 0.0244(3) Uani 1 1 d . . . . .
H1A H 0.001861 0.763894 0.510345 0.029 Uiso 1 1 d R . . . .
H1B H 0.130401 0.828924 0.478005 0.029 Uiso 1 1 d R . . . .
H1C H -0.026899 0.867104 0.422055 0.029 Uiso 1 1 d R . . . .
N4 N 0.30909(18) 0.45193(12) 0.49492(11) 0.0230(3) Uani 1 1 d . . . . .
H4 H 0.303074 0.389593 0.546774 0.028 Uiso 1 1 d R . . . .
C1 C 0.2149(2) 0.63562(14) 0.40025(13) 0.0204(3) Uani 1 1 d . . . . .
N5 N 0.5091(2) 0.37544(14) 0.36757(13) 0.0330(4) Uani 1 1 d . . . . .
H5A H 0.532422 0.308974 0.415811 0.040 Uiso 1 1 d R . . . .
H5B H 0.566522 0.391104 0.306061 0.040 Uiso 1 1 d R . . . .
C3 C 0.3930(2) 0.46511(14) 0.39529(13) 0.0215(3) Uani 1 1 d . . . . .
C2 C 0.3384(2) 0.58209(14) 0.33337(13) 0.0219(3) Uani 1 1 d . . . . .
H2A H 0.377801 0.617610 0.260516 0.026 Uiso 1 1 calc R . . . .

loop_
_atom_site_aniso_label
_atom_site_aniso_U_11
_atom_site_aniso_U_22
_atom_site_aniso_U_33
_atom_site_aniso_U_23
_atom_site_aniso_U_13
_atom_site_aniso_U_12
O7 0.0299(6) 0.0179(6) 0.0203(6) -0.0036(4) -0.0027(5) 0.0007(5)
O10 0.0305(6) 0.0219(6) 0.0177(5) -0.0039(5) 0.0039(5) -0.0024(5)
O5 0.0359(7) 0.0285(7) 0.0341(7) -0.0015(6) -0.0023(6) -0.0164(6)
O3 0.0557(9) 0.0370(8) 0.0301(7) -0.0141(6) -0.0055(6) -0.0119(7)
O11 0.0374(7) 0.0242(7) 0.0402(8) 0.0000(6) 0.0138(6) -0.0008(6)
O6 0.0469(8) 0.0224(6) 0.0328(7) -0.0121(5) 0.0026(6) -0.0040(6)
O4 0.0434(8) 0.0428(8) 0.0197(6) 0.0013(6) 0.0024(5) -0.0137(6)
O1 0.0436(8) 0.0236(6) 0.0254(6) 0.0038(5) -0.0004(5) -0.0101(6)
O12 0.0260(6) 0.0296(7) 0.0335(7) -0.0069(6) -0.0042(5) 0.0087(5)
N8 0.0253(7) 0.0160(6) 0.0266(7) -0.0020(5) -0.0046(6) -0.0019(5)
C7 0.0187(7) 0.0174(7) 0.0235(8) -0.0003(6) 0.0014(6) -0.0016(6)
O9 0.0567(9) 0.0287(7) 0.0290(7) 0.0001(6) 0.0194(6) 0.0103(6)
C11 0.0205(7) 0.0194(8) 0.0187(7) -0.0059(6) 0.0002(6) -0.0047(6)
N9 0.0378(8) 0.0185(7) 0.0215(7) -0.0024(6) 0.0058(6) -0.0007(6)
C9 0.0179(7) 0.0160(7) 0.0201(7) -0.0023(6) 0.0016(6) 0.0009(6)
N10 0.0261(7) 0.0209(7) 0.0207(7) -0.0062(5) -0.0008(5) 0.0017(5)
O2 0.0467(8) 0.0375(8) 0.0416(8) -0.0024(6) -0.0015(6) -0.0261(7)
O13 0.0523(9) 0.0390(8) 0.0307(7) -0.0091(6) 0.0155(6) 0.0083(7)
N7 0.0270(7) 0.0281(8) 0.0218(7) -0.0060(6) -0.0015(6) -0.0007(6)
C13 0.0196(7) 0.0237(8) 0.0230(8) -0.0087(6) 0.0002(6) -0.0024(6)
N11 0.0307(8) 0.0309(8) 0.0219(7) -0.0058(6) 0.0057(6) -0.0039(6)
C5 0.0213(7) 0.0179(7) 0.0253(8) -0.0068(6) 0.0009(6) -0.0026(6)
N6 0.0292(7) 0.0180(7) 0.0252(7) -0.0027(6) 0.0042(6) -0.0055(6)
C4 0.0217(7) 0.0147(7) 0.0223(8) -0.0012(6) 0.0035(6) -0.0036(6)
O14 0.0517(9) 0.0335(8) 0.0248(7) 0.0014(6) 0.0120(6) -0.0022(6)
C14 0.0255(8) 0.0254(8) 0.0186(8) -0.0067(6) 0.0041(6) -0.0069(7)
C8 0.0191(7) 0.0150(7) 0.0240(8) -0.0038(6) -0.0003(6) -0.0023(6)
C6 0.0217(7) 0.0218(8) 0.0189(7) -0.0038(6) 0.0007(6) -0.0018(6)
C10 0.0258(8) 0.0177(8) 0.0212(8) -0.0065(6) 0.0023(6) -0.0041(6)
C15 0.0286(8) 0.0204(8) 0.0199(8) -0.0034(6) 0.0018(6) -0.0058(6)
C12 0.0208(7) 0.0192(8) 0.0197(7) -0.0046(6) -0.0018(6) -0.0021(6)
O8 0.1033(15) 0.0225(8) 0.0512(10) 0.0096(7) 0.0410(10) 0.0149(8)
O15 0.0399(7) 0.0215(6) 0.0241(6) -0.0059(5) 0.0016(5) -0.0028(5)
N2 0.0357(8) 0.0202(7) 0.0169(6) -0.0014(5) 0.0012(6) 0.0014(6)
N3 0.0301(7) 0.0183(7) 0.0186(6) -0.0019(5) 0.0038(5) 0.0008(6)
N1 0.0291(7) 0.0184(7) 0.0199(7) -0.0019(5) 0.0004(5) 0.0008(5)
N4 0.0299(7) 0.0151(6) 0.0196(7) -0.0008(5) 0.0009(5) -0.0027(5)
C1 0.0228(7) 0.0181(7) 0.0184(7) -0.0025(6) -0.0015(6) -0.0035(6)
N5 0.0362(8) 0.0237(8) 0.0320(8) -0.0072(6) 0.0059(7) 0.0027(6)
C3 0.0231(7) 0.0205(8) 0.0219(8) -0.0070(6) -0.0006(6) -0.0053(6)
C2 0.0251(8) 0.0208(8) 0.0178(7) -0.0038(6) 0.0024(6) -0.0047(6)

loop_
_atom_type_symbol
_atom_type_description
_atom_type_scat_dispersion_real
_atom_type_scat_dispersion_imag
_atom_type_scat_source
C C 0.0033 0.0016 'International Tables Vol C Tables 4.2.6.8 and 6.1.1.4'
H H 0.0000 0.0000 'International Tables Vol C Tables 4.2.6.8 and 6.1.1.4'
N N 0.0061 0.0033 'International Tables Vol C Tables 4.2.6.8 and 6.1.1.4'
O O 0.0106 0.0060 'International Tables Vol C Tables 4.2.6.8 and 6.1.1.4'

loop_
_geom_angle_atom_site_label_1
_geom_angle_atom_site_label_2
_geom_angle_atom_site_label_3
_geom_angle
_geom_angle_site_symmetry_1
_geom_angle_site_symmetry_3
_geom_angle_publ_flag
O5 N8 C8 117.60(14) . . ?
O6 N8 O5 123.73(15) . . ?
O6 N8 C8 118.63(14) . . ?
C8 C7 H7 120.8 . . ?
C8 C7 C6 118.37(15) . . ?
C6 C7 H7 120.8 . . ?
O10 C11 C10 124.58(15) . . ?
O10 C11 C12 122.84(15) . . ?
C10 C11 C12 112.47(14) . . ?
O9 N9 C10 119.93(14) . . ?
O9 N9 O8 121.56(16) . . ?
O8 N9 C10 118.51(15) . . ?
O7 C9 C4 124.88(15) . . ?
O7 C9 C8 123.20(15) . . ?
C8 C9 C4 111.92(14) . . ?
O11 N10 O12 122.67(15) . . ?
O11 N10 C12 118.30(14) . . ?
O12 N10 C12 118.97(14) . . ?
O3 N7 O4 123.34(15) . . ?
O3 N7 C6 119.32(15) . . ?
O4 N7 C6 117.33(15) . . ?
C14 C13 H13 121.0 . . ?
C12 C13 H13 121.0 . . ?
C12 C13 C14 118.06(15) . . ?
O13 N11 O14 123.29(15) . . ?
O13 N11 C14 118.45(15) . . ?
O14 N11 C14 118.26(15) . . ?
C4 C5 H5 120.6 . . ?
C4 C5 C6 118.75(15) . . ?
C6 C5 H5 120.6 . . ?
O1 N6 C4 119.21(14) . . ?
O2 N6 O1 122.71(15) . . ?
O2 N6 C4 118.08(15) . . ?
C9 C4 N6 119.78(14) . . ?
C5 C4 C9 124.14(15) . . ?
C5 C4 N6 116.02(15) . . ?
C13 C14 N11 118.98(15) . . ?
C15 C14 C13 121.79(15) . . ?
C15 C14 N11 119.23(15) . . ?
C7 C8 N8 116.14(14) . . ?
C7 C8 C9 124.65(15) . . ?
C9 C8 N8 119.20(14) . . ?
C7 C6 N7 118.66(15) . . ?
C5 C6 C7 121.52(15) . . ?
C5 C6 N7 119.82(15) . . ?
C11 C10 N9 120.23(14) . . ?
C15 C10 C11 123.63(15) . . ?
C15 C10 N9 116.15(15) . . ?
C14 C15 H15 120.5 . . ?
C10 C15 C14 119.08(16) . . ?
C10 C15 H15 120.5 . . ?
C11 C12 N10 118.66(14) . . ?
C13 C12 C11 124.80(15) . . ?
C13 C12 N10 116.52(14) . . ?
H15A O15 H15B 104.5 . . ?
N1 N2 H2 107.4 . . ?
C1 N2 H2 117.2 . . ?
C1 N2 N1 118.90(13) . . ?
N4 N3 H3 119.9 . . ?
C1 N3 H3 132.7 . . ?
C1 N3 N4 107.36(13) . . ?
N2 N1 H1A 111.8 . . ?
N2 N1 H1B 111.5 . . ?
N2 N1 H1C 102.0 . . ?
H1A N1 H1B 107.8 . . ?
H1A N1 H1C 111.5 . . ?
H1B N1 H1C 112.3 . . ?
N3 N4 H4 119.6 . . ?
C3 N4 N3 108.73(13) . . ?
C3 N4 H4 130.4 . . ?
N2 C1 C2 126.63(15) . . ?
N3 C1 N2 123.16(15) . . ?
N3 C1 C2 109.93(14) . . ?
H5A N5 H5B 123.1 . . ?
C3 N5 H5A 118.4 . . ?
C3 N5 H5B 117.8 . . ?
N4 C3 C2 108.44(14) . . ?
N5 C3 N4 122.22(16) . . ?
N5 C3 C2 129.34(16) . . ?
C1 C2 C3 105.44(14) . . ?
C1 C2 H2A 127.3 . . ?
C3 C2 H2A 127.3 . . ?

loop_
_geom_bond_atom_site_label_1
_geom_bond_atom_site_label_2
_geom_bond_distance
_geom_bond_site_symmetry_2
_geom_bond_publ_flag
O7 C9 1.259(2) . ?
O10 C11 1.2602(19) . ?
O5 N8 1.2311(19) . ?
O3 N7 1.225(2) . ?
O11 N10 1.228(2) . ?
O6 N8 1.2247(19) . ?
O4 N7 1.234(2) . ?
O1 N6 1.233(2) . ?
O12 N10 1.2282(18) . ?
N8 C8 1.460(2) . ?
C7 H7 0.9500 . ?
C7 C8 1.370(2) . ?
C7 C6 1.389(2) . ?
O9 N9 1.213(2) . ?
C11 C10 1.441(2) . ?
C11 C12 1.443(2) . ?
N9 C10 1.457(2) . ?
N9 O8 1.214(2) . ?
C9 C4 1.443(2) . ?
C9 C8 1.443(2) . ?
N10 C12 1.456(2) . ?
O2 N6 1.223(2) . ?
O13 N11 1.228(2) . ?
N7 C6 1.442(2) . ?
C13 H13 0.9500 . ?
C13 C14 1.392(2) . ?
C13 C12 1.369(2) . ?
N11 O14 1.231(2) . ?
N11 C14 1.451(2) . ?
C5 H5 0.9500 . ?
C5 C4 1.376(2) . ?
C5 C6 1.386(2) . ?
N6 C4 1.452(2) . ?
C14 C15 1.381(2) . ?
C10 C15 1.379(2) . ?
C15 H15 0.9500 . ?
O15 H15A 0.8400 . ?
O15 H15B 0.8400 . ?
N2 H2 0.8500 . ?
N2 N1 1.4330(19) . ?
N2 C1 1.376(2) . ?
N3 H3 0.8500 . ?
N3 N4 1.3756(19) . ?
N3 C1 1.337(2) . ?
N1 H1A 0.8500 . ?
N1 H1B 0.8500 . ?
N1 H1C 0.8500 . ?
N4 H4 0.8499 . ?
N4 C3 1.343(2) . ?
C1 C2 1.382(2) . ?
N5 H5A 0.8501 . ?
N5 H5B 0.8500 . ?
N5 C3 1.342(2) . ?
C3 C2 1.392(2) . ?
C2 H2A 0.9500 . ?

loop_
_geom_torsion_atom_site_label_1
_geom_torsion_atom_site_label_2
_geom_torsion_atom_site_label_3
_geom_torsion_atom_site_label_4
_geom_torsion
_geom_torsion_site_symmetry_1
_geom_torsion_site_symmetry_2
_geom_torsion_site_symmetry_3
_geom_torsion_site_symmetry_4
_geom_torsion_publ_flag
O7 C9 C4 C5 172.92(15) . . . . ?
O7 C9 C4 N6 -10.0(2) . . . . ?
O7 C9 C8 N8 8.5(2) . . . . ?
O7 C9 C8 C7 -170.02(15) . . . . ?
O10 C11 C10 N9 -6.5(3) . . . . ?
O10 C11 C10 C15 172.84(16) . . . . ?
O10 C11 C12 N10 10.3(2) . . . . ?
O10 C11 C12 C13 -171.22(16) . . . . ?
O5 N8 C8 C7 29.9(2) . . . . ?
O5 N8 C8 C9 -148.78(15) . . . . ?
O3 N7 C6 C7 174.19(15) . . . . ?
O3 N7 C6 C5 -5.9(2) . . . . ?
O11 N10 C12 C11 36.8(2) . . . . ?
O11 N10 C12 C13 -141.85(17) . . . . ?
O6 N8 C8 C7 -148.09(15) . . . . ?
O6 N8 C8 C9 33.2(2) . . . . ?
O4 N7 C6 C7 -7.3(2) . . . . ?
O4 N7 C6 C5 172.64(15) . . . . ?
O1 N6 C4 C9 29.4(2) . . . . ?
O1 N6 C4 C5 -153.25(15) . . . . ?
O12 N10 C12 C11 -145.99(16) . . . . ?
O12 N10 C12 C13 35.4(2) . . . . ?
O9 N9 C10 C11 -13.3(3) . . . . ?
O9 N9 C10 C15 167.32(17) . . . . ?
C11 C10 C15 C14 0.6(3) . . . . ?
N9 C10 C15 C14 179.97(15) . . . . ?
O2 N6 C4 C9 -149.91(16) . . . . ?
O2 N6 C4 C5 27.4(2) . . . . ?
O13 N11 C14 C13 1.4(3) . . . . ?
O13 N11 C14 C15 -178.49(17) . . . . ?
C13 C14 C15 C10 1.1(3) . . . . ?
N11 C14 C15 C10 -179.08(15) . . . . ?
C4 C9 C8 N8 -172.17(13) . . . . ?
C4 C9 C8 C7 9.3(2) . . . . ?
C4 C5 C6 C7 4.4(2) . . . . ?
C4 C5 C6 N7 -175.50(14) . . . . ?
O14 N11 C14 C13 -177.97(16) . . . . ?
O14 N11 C14 C15 2.2(3) . . . . ?
C14 C13 C12 C11 -3.8(3) . . . . ?
C14 C13 C12 N10 174.74(14) . . . . ?
C8 C7 C6 N7 178.17(14) . . . . ?
C8 C7 C6 C5 -1.7(2) . . . . ?
C8 C9 C4 C5 -6.4(2) . . . . ?
C8 C9 C4 N6 170.72(13) . . . . ?
C6 C7 C8 N8 175.74(14) . . . . ?
C6 C7 C8 C9 -5.7(2) . . . . ?
C6 C5 C4 C9 0.1(2) . . . . ?
C6 C5 C4 N6 -177.13(14) . . . . ?
C10 C11 C12 N10 -173.46(14) . . . . ?
C10 C11 C12 C13 5.0(2) . . . . ?
C12 C11 C10 N9 177.28(14) . . . . ?
C12 C11 C10 C15 -3.3(2) . . . . ?
C12 C13 C14 N11 -179.39(15) . . . . ?
C12 C13 C14 C15 0.5(3) . . . . ?
O8 N9 C10 C11 166.5(2) . . . . ?
O8 N9 C10 C15 -12.9(3) . . . . ?
N2 C1 C2 C3 -174.22(16) . . . . ?
N3 N4 C3 N5 -177.35(15) . . . . ?
N3 N4 C3 C2 3.04(19) . . . . ?
N3 C1 C2 C3 -0.21(19) . . . . ?
N1 N2 C1 N3 32.4(2) . . . . ?
N1 N2 C1 C2 -154.38(16) . . . . ?
N4 N3 C1 N2 176.30(15) . . . . ?
N4 N3 C1 C2 2.04(19) . . . . ?
N4 C3 C2 C1 -1.75(19) . . . . ?
C1 N3 N4 C3 -3.15(19) . . . . ?
N5 C3 C2 C1 178.67(17) . . . . ?
